data_2231945
loop_
_publ_author_name
'Shahani, Tara'
'Fun, Hoong-Kun'
'Shetty, Shobhitha'
'Kalluraya, Balakrishna'

_publ_section_title
;
 3-Methyl-5-phenoxy-1-phenyl-1<i>H</i>-pyrazole-4-carbaldehyde
;
_journal_coeditor_code IS2775
_journal_issue 10
_journal_name_full 'Acta Crystallographica Section E'
_journal_page_first o2646
_journal_paper_doi 10.1107/S1600536811036786
_journal_volume 67
_journal_year 2011
_chemical_formula_iupac 'C17 H14 N2 O2'
_chemical_formula_moiety 'C17 H14 N2 O2'
_chemical_formula_sum 'C17 H14 N2 O2'
_chemical_formula_weight 278.30
_chemical_name_systematic
;
3-Methyl-5-phenoxy-1-phenyl-1<i>H</i>-pyrazole-4-carbaldehyde
;
_space_group_IT_number 14
_symmetry_cell_setting monoclinic
_symmetry_space_group_name_Hall '-P 2ybc'
_symmetry_space_group_name_H-M 'P 1 21/c 1'
_atom_sites_solution_hydrogens geom
_atom_sites_solution_primary direct
_atom_sites_solution_secondary difmap
_audit_creation_method SHELXL-97
_cell_angle_alpha 90.00
_cell_angle_beta 99.1680(10)
_cell_angle_gamma 90.00
_cell_formula_units_Z 4
_cell_length_a 8.62070(10)
_cell_length_b 7.16950(10)
_cell_length_c 22.9228(3)
_cell_measurement_reflns_used 7046
_cell_measurement_temperature 100
_cell_measurement_theta_max 35.98
_cell_measurement_theta_min 3.72
_cell_volume 1398.67(3)
_computing_cell_refinement 'SAINT (Bruker, 2009)'
_computing_data_collection 'APEX2 (Bruker, 2009)'
_computing_data_reduction 'SAINT (Bruker, 2009)'
_computing_molecular_graphics 'SHELXTL (Sheldrick, 2008)'
_computing_publication_material
;
SHELXTL (Sheldrick, 2008) and PLATON (Spek, 2009)
;
_computing_structure_refinement 'SHELXTL (Sheldrick, 2008)'
_computing_structure_solution 'SHELXTL (Sheldrick, 2008)'
_diffrn_ambient_temperature 100
_diffrn_measured_fraction_theta_full 0.991
_diffrn_measured_fraction_theta_max 0.991
_diffrn_measurement_device_type
;
Bruker SMART APEXII CCD area-detector
;
_diffrn_measurement_method '\f and \w'
_diffrn_radiation_monochromator graphite
_diffrn_radiation_source 'fine-focus sealed tube'
_diffrn_radiation_type MoK\a
_diffrn_radiation_wavelength 0.71073
_diffrn_reflns_av_R_equivalents 0.0349
_diffrn_reflns_av_sigmaI/netI 0.0345
_diffrn_reflns_limit_h_max 14
_diffrn_reflns_limit_h_min -14
_diffrn_reflns_limit_k_max 11
_diffrn_reflns_limit_k_min -10
_diffrn_reflns_limit_l_max 37
_diffrn_reflns_limit_l_min -37
_diffrn_reflns_number 24894
_diffrn_reflns_theta_full 36.09
_diffrn_reflns_theta_max 36.09
_diffrn_reflns_theta_min 2.76
_diffrn_standards_number 0
_exptl_absorpt_coefficient_mu 0.088
_exptl_absorpt_correction_T_max 0.9875
_exptl_absorpt_correction_T_min 0.9606
_exptl_absorpt_correction_type multi-scan
_exptl_absorpt_process_details '(<i>SADABS</i>; Bruker, 2009)'
_exptl_crystal_colour colourless
_exptl_crystal_density_diffrn 1.322
_exptl_crystal_density_method 'not measured'
_exptl_crystal_description block
_exptl_crystal_F_000 584
_exptl_crystal_size_max 0.46
_exptl_crystal_size_mid 0.20
_exptl_crystal_size_min 0.14
_refine_diff_density_max 0.489
_refine_diff_density_min -0.246
_refine_ls_extinction_method none
_refine_ls_goodness_of_fit_ref 1.056
_refine_ls_hydrogen_treatment constr
_refine_ls_matrix_type full
_refine_ls_number_parameters 191
_refine_ls_number_reflns 6610
_refine_ls_number_restraints 0
_refine_ls_restrained_S_all 1.056
_refine_ls_R_factor_all 0.0611
_refine_ls_R_factor_gt 0.0439
_refine_ls_shift/su_max 0.001
_refine_ls_shift/su_mean 0.001
_refine_ls_structure_factor_coef Fsqd
_refine_ls_weighting_details 'calc w=1/[\s^2^(Fo^2^)+(0.0667P)^2^+0.1411P] where P=(Fo^2^+2Fc^2^)/3'
_refine_ls_weighting_scheme calc
_refine_ls_wR_factor_gt 0.1159
_refine_ls_wR_factor_ref 0.1272
_reflns_number_gt 5063
_reflns_number_total 6610
_reflns_threshold_expression I>2\s(I)
_cod_data_source_file is2775.cif
_cod_data_source_block I
_cod_original_sg_symbol_H-M 'P 21/c'
_cod_database_code 2231945
_cod_database_fobs_code 2231945

loop_
_symmetry_equiv_pos_as_xyz
'x, y, z'
'-x, y+1/2, -z+1/2'
'-x, -y, -z'
'x, -y-1/2, z-1/2'

loop_
_atom_site_type_symbol
_atom_site_label
_atom_site_fract_x
_atom_site_fract_y
_atom_site_fract_z
_atom_site_U_iso_or_equiv
_atom_site_adp_type
_atom_site_calc_flag
_atom_site_refinement_flags
_atom_site_occupancy
_atom_site_symmetry_multiplicity
O O1 0.05681(7) 0.69565(8) 0.13280(3) 0.01742(12) Uani d . 1 1
O O2 0.06804(8) 0.18778(10) 0.24152(3) 0.02350(14) Uani d . 1 1
N N1 -0.13873(7) 0.51835(10) 0.07691(3) 0.01459(12) Uani d . 1 1
N N2 -0.21777(8) 0.35085(10) 0.07780(3) 0.01602(12) Uani d . 1 1
C C1 -0.08495(9) 0.74369(12) 0.00220(3) 0.01637(14) Uani d . 1 1
H H1A 0.0246 0.7199 0.0118 0.020 Uiso calc R 1 1
C C2 -0.14204(10) 0.87209(12) -0.04165(3) 0.01873(15) Uani d . 1 1
H H2A -0.0707 0.9369 -0.0620 0.022 Uiso calc R 1 1
C C3 -0.30261(10) 0.90625(12) -0.05596(3) 0.02026(15) Uani d . 1 1
H H3A -0.3404 0.9951 -0.0856 0.024 Uiso calc R 1 1
C C4 -0.40764(10) 0.81003(12) -0.02678(3) 0.01878(15) Uani d . 1 1
H H4A -0.5173 0.8318 -0.0370 0.023 Uiso calc R 1 1
C C5 -0.35271(9) 0.68226(12) 0.01719(3) 0.01632(14) Uani d . 1 1
H H5A -0.4243 0.6168 0.0372 0.020 Uiso calc R 1 1
C C6 -0.19152(9) 0.65081(11) 0.03172(3) 0.01421(13) Uani d . 1 1
C C7 -0.14856(9) 0.26348(11) 0.12608(3) 0.01569(13) Uani d . 1 1
C C8 -0.02490(8) 0.37265(11) 0.15780(3) 0.01490(13) Uani d . 1 1
C C9 -0.02436(8) 0.53407(11) 0.12425(3) 0.01441(13) Uani d . 1 1
C C10 0.22016(9) 0.68417(11) 0.15060(3) 0.01485(13) Uani d . 1 1
C C11 0.30911(9) 0.55321(12) 0.12616(3) 0.01733(14) Uani d . 1 1
H H11A 0.2605 0.4651 0.0981 0.021 Uiso calc R 1 1
C C12 0.47161(9) 0.55367(13) 0.14369(3) 0.01931(15) Uani d . 1 1
H H12A 0.5342 0.4630 0.1281 0.023 Uiso calc R 1 1
C C13 0.54285(10) 0.68545(13) 0.18366(4) 0.02145(16) Uani d . 1 1
H H13A 0.6538 0.6863 0.1949 0.026 Uiso calc R 1 1
C C14 0.45058(10) 0.81631(13) 0.20720(4) 0.02241(17) Uani d . 1 1
H H14A 0.4992 0.9067 0.2344 0.027 Uiso calc R 1 1
C C15 0.28718(10) 0.81597(12) 0.19112(3) 0.01855(15) Uani d . 1 1
H H15A 0.2238 0.9038 0.2075 0.022 Uiso calc R 1 1
C C16 -0.20510(10) 0.07608(13) 0.14161(4) 0.02157(16) Uani d . 1 1
H H16A -0.2763 0.0253 0.1078 0.032 Uiso calc R 1 1
H H16B -0.2610 0.0877 0.1755 0.032 Uiso calc R 1 1
H H16C -0.1151 -0.0078 0.1518 0.032 Uiso calc R 1 1
C C17 0.07517(9) 0.33089(12) 0.21332(3) 0.01724(14) Uani d . 1 1
H H17A 0.1514 0.4212 0.2288 0.021 Uiso calc R 1 1

loop_
_atom_site_aniso_label
_atom_site_aniso_U_11
_atom_site_aniso_U_22
_atom_site_aniso_U_33
_atom_site_aniso_U_12
_atom_site_aniso_U_13
_atom_site_aniso_U_23
O1 0.0151(2) 0.0131(3) 0.0227(2) -0.00067(19) -0.00134(19) -0.0014(2)
O2 0.0227(3) 0.0224(3) 0.0238(3) -0.0006(2) -0.0010(2) 0.0070(2)
N1 0.0127(2) 0.0135(3) 0.0167(2) -0.0012(2) -0.00011(19) 0.0005(2)
N2 0.0139(3) 0.0141(3) 0.0194(3) -0.0023(2) 0.0007(2) 0.0013(2)
C1 0.0155(3) 0.0157(3) 0.0180(3) -0.0027(2) 0.0028(2) -0.0014(2)
C2 0.0222(3) 0.0163(4) 0.0179(3) -0.0049(3) 0.0038(3) 0.0003(3)
C3 0.0251(4) 0.0160(4) 0.0184(3) -0.0009(3) -0.0004(3) 0.0022(3)
C4 0.0173(3) 0.0180(4) 0.0197(3) 0.0016(3) -0.0012(3) 0.0006(3)
C5 0.0142(3) 0.0176(4) 0.0169(3) -0.0006(2) 0.0015(2) 0.0008(2)
C6 0.0143(3) 0.0136(3) 0.0144(3) -0.0003(2) 0.0013(2) 0.0000(2)
C7 0.0135(3) 0.0149(3) 0.0183(3) 0.0003(2) 0.0017(2) 0.0013(2)
C8 0.0136(3) 0.0146(3) 0.0160(3) 0.0003(2) 0.0008(2) 0.0001(2)
C9 0.0122(3) 0.0143(3) 0.0162(3) -0.0003(2) 0.0007(2) -0.0018(2)
C10 0.0138(3) 0.0150(3) 0.0151(3) -0.0018(2) 0.0004(2) 0.0004(2)
C11 0.0165(3) 0.0183(4) 0.0168(3) -0.0016(3) 0.0018(2) -0.0028(3)
C12 0.0166(3) 0.0222(4) 0.0196(3) -0.0003(3) 0.0044(2) 0.0003(3)
C13 0.0154(3) 0.0261(4) 0.0220(3) -0.0046(3) 0.0003(3) 0.0010(3)
C14 0.0207(4) 0.0236(4) 0.0215(3) -0.0067(3) -0.0009(3) -0.0043(3)
C15 0.0190(3) 0.0175(4) 0.0186(3) -0.0034(3) 0.0014(2) -0.0036(3)
C16 0.0189(3) 0.0168(4) 0.0274(3) -0.0031(3) -0.0011(3) 0.0052(3)
C17 0.0160(3) 0.0179(4) 0.0170(3) 0.0013(3) 0.0001(2) 0.0007(2)

loop_
_atom_type_symbol
_atom_type_description
_atom_type_scat_dispersion_real
_atom_type_scat_dispersion_imag
_atom_type_scat_source
C C 0.0033 0.0016 'International Tables Vol C Tables 4.2.6.8 and 6.1.1.4'
H H 0.0000 0.0000 'International Tables Vol C Tables 4.2.6.8 and 6.1.1.4'
N N 0.0061 0.0033 'International Tables Vol C Tables 4.2.6.8 and 6.1.1.4'
O O 0.0106 0.0060 'International Tables Vol C Tables 4.2.6.8 and 6.1.1.4'

loop_
_geom_angle_atom_site_label_1
_geom_angle_atom_site_label_2
_geom_angle_atom_site_label_3
_geom_angle
C9 O1 C10 117.63(6)
C9 N1 N2 111.06(6)
C9 N1 C6 129.53(7)
N2 N1 C6 119.24(6)
C7 N2 N1 105.37(6)
C2 C1 C6 118.77(7)
C2 C1 H1A 120.6
C6 C1 H1A 120.6
C3 C2 C1 120.64(7)
C3 C2 H2A 119.7
C1 C2 H2A 119.7
C4 C3 C2 119.88(7)
C4 C3 H3A 120.1
C2 C3 H3A 120.1
C5 C4 C3 120.22(7)
C5 C4 H4A 119.9
C3 C4 H4A 119.9
C4 C5 C6 119.46(7)
C4 C5 H5A 120.3
C6 C5 H5A 120.3
C1 C6 C5 121.02(7)
C1 C6 N1 120.81(7)
C5 C6 N1 118.16(7)
N2 C7 C8 111.50(7)
N2 C7 C16 120.23(7)
C8 C7 C16 128.27(7)
C9 C8 C7 104.08(6)
C9 C8 C17 127.11(7)
C7 C8 C17 128.78(7)
N1 C9 O1 118.89(7)
N1 C9 C8 107.99(7)
O1 C9 C8 132.91(7)
C15 C10 C11 122.33(7)
C15 C10 O1 116.53(7)
C11 C10 O1 121.06(7)
C10 C11 C12 118.50(7)
C10 C11 H11A 120.8
C12 C11 H11A 120.8
C13 C12 C11 120.65(8)
C13 C12 H12A 119.7
C11 C12 H12A 119.7
C12 C13 C14 119.59(8)
C12 C13 H13A 120.2
C14 C13 H13A 120.2
C13 C14 C15 120.68(8)
C13 C14 H14A 119.7
C15 C14 H14A 119.7
C10 C15 C14 118.23(8)
C10 C15 H15A 120.9
C14 C15 H15A 120.9
C7 C16 H16A 109.5
C7 C16 H16B 109.5
H16A C16 H16B 109.5
C7 C16 H16C 109.5
H16A C16 H16C 109.5
H16B C16 H16C 109.5
O2 C17 C8 124.45(8)
O2 C17 H17A 117.8
C8 C17 H17A 117.8

loop_
_geom_bond_atom_site_label_1
_geom_bond_atom_site_label_2
_geom_bond_distance
O1 C9 1.3514(10)
O1 C10 1.4047(9)
O2 C17 1.2194(10)
N1 C9 1.3496(9)
N1 N2 1.3825(10)
N1 C6 1.4254(10)
N2 C7 1.3276(10)
C1 C2 1.3937(11)
C1 C6 1.3942(10)
C1 H1A 0.9500
C2 C3 1.3925(12)
C2 H2A 0.9500
C3 C4 1.3914(12)
C3 H3A 0.9500
C4 C5 1.3882(11)
C4 H4A 0.9500
C5 C6 1.3947(10)
C5 H5A 0.9500
C7 C8 1.4250(11)
C7 C16 1.4916(12)
C8 C9 1.3899(11)
C8 C17 1.4505(10)
C10 C15 1.3850(11)
C10 C11 1.3858(11)
C11 C12 1.3945(11)
C11 H11A 0.9500
C12 C13 1.3892(12)
C12 H12A 0.9500
C13 C14 1.3931(13)
C13 H13A 0.9500
C14 C15 1.3981(12)
C14 H14A 0.9500
C15 H15A 0.9500
C16 H16A 0.9800
C16 H16B 0.9800
C16 H16C 0.9800
C17 H17A 0.9500

loop_
_geom_hbond_atom_site_label_D
_geom_hbond_atom_site_label_H
_geom_hbond_atom_site_label_A
_geom_hbond_site_symmetry_A
_geom_hbond_distance_DH
_geom_hbond_distance_HA
_geom_hbond_distance_DA
_geom_hbond_angle_DHA
_geom_hbond_publ_flag
C11 H11A Cg1 3_565 0.95 2.62 3.5052(8) 156 yes

loop_
_geom_torsion_atom_site_label_1
_geom_torsion_atom_site_label_2
_geom_torsion_atom_site_label_3
_geom_torsion_atom_site_label_4
_geom_torsion
C9 N1 N2 C7 -0.74(8)
C6 N1 N2 C7 -176.34(6)
C6 C1 C2 C3 -0.36(12)
C1 C2 C3 C4 -0.75(12)
C2 C3 C4 C5 1.03(12)
C3 C4 C5 C6 -0.20(12)
C2 C1 C6 C5 1.21(11)
C2 C1 C6 N1 -179.97(7)
C4 C5 C6 C1 -0.93(12)
C4 C5 C6 N1 -179.79(7)
C9 N1 C6 C1 49.63(11)
N2 N1 C6 C1 -135.69(8)
C9 N1 C6 C5 -131.51(8)
N2 N1 C6 C5 43.17(10)
N1 N2 C7 C8 0.67(9)
N1 N2 C7 C16 179.53(7)
N2 C7 C8 C9 -0.37(9)
C16 C7 C8 C9 -179.11(8)
N2 C7 C8 C17 177.70(7)
C16 C7 C8 C17 -1.05(14)
N2 N1 C9 O1 -174.96(6)
C6 N1 C9 O1 0.07(12)
N2 N1 C9 C8 0.53(9)
C6 N1 C9 C8 175.55(7)
C10 O1 C9 N1 -137.81(7)
C10 O1 C9 C8 48.05(11)
C7 C8 C9 N1 -0.11(8)
C17 C8 C9 N1 -178.21(7)
C7 C8 C9 O1 174.49(8)
C17 C8 C9 O1 -3.61(14)
C9 O1 C10 C15 -142.16(7)
C9 O1 C10 C11 41.12(10)
C15 C10 C11 C12 0.73(12)
O1 C10 C11 C12 177.26(7)
C10 C11 C12 C13 -1.55(12)
C11 C12 C13 C14 1.12(13)
C12 C13 C14 C15 0.17(13)
C11 C10 C15 C14 0.52(12)
O1 C10 C15 C14 -176.16(7)
C13 C14 C15 C10 -0.97(13)
C9 C8 C17 O2 178.74(8)
C7 C8 C17 O2 1.10(14)

loop_
_cod_related_entry_id
_cod_related_entry_database
_cod_related_entry_code
1 ChemSpider 1740132
